data_4105956
loop_
_publ_author_name
'Omar K. Farha'
'Abraham M. Shultz'
'Amy A. Sarjeant'
'SonBinh T. Nguyen'
'Joseph T. Hupp'

_publ_section_title
;
 Active-Site-Accessible, Porphyrinic Metal-Organic Framework Materials
;
_journal_name_full 'Journal of the American Chemical Society'
_journal_page_first 5652
_journal_page_last 5655
_journal_paper_doi 10.1021/ja111042f
_journal_volume 133
_journal_year 2011
_chemical_formula_moiety 'C90 H40 Cl F10 Fe N10 O8 Zn3, 36(C3 H7 N O)'
_chemical_formula_sum 'C198 H292 Cl F10 Fe N46 O54 Zn3'
_chemical_formula_weight 4658.19
_chemical_name_systematic
; 
 ? 
;
_space_group_IT_number 47
_symmetry_cell_setting orthorhombic
_symmetry_space_group_name_Hall '-P 2 2'
_symmetry_space_group_name_H-M 'P m m m'
_atom_sites_solution_hydrogens geom
_atom_sites_solution_primary direct
_atom_sites_solution_secondary difmap
_audit_creation_method SHELXL-97
_cell_angle_alpha 90.00
_cell_angle_beta 90.00
_cell_angle_gamma 90.00
_cell_formula_units_Z 1
_cell_length_a 16.614(3)
_cell_length_b 16.640(3)
_cell_length_c 22.194(5)
_cell_measurement_reflns_used 1533
_cell_measurement_temperature 100(2)
_cell_measurement_theta_max 41.04
_cell_measurement_theta_min 2.66
_cell_volume 6136(2)
_computing_cell_refinement 'SAINT V7.23A (Bruker, 2005)'
_computing_data_collection 'APEX2 V2.1-4 (Bruker, 2007)'
_computing_data_reduction 'Bruker SAINT'
_computing_molecular_graphics 'Bruker SHELXTL'
_computing_publication_material 'Bruker SHELXTL'
_computing_structure_refinement 'SHELXL-97 (Sheldrick, 1997)'
_computing_structure_solution 'SHELXS-97 (Sheldrick, 1990)'
_diffrn_ambient_temperature 100(2)
_diffrn_measured_fraction_theta_full 0.986
_diffrn_measured_fraction_theta_max 0.986
_diffrn_measurement_device_type 'Bruker APEX-II CCD'
_diffrn_measurement_method '\f and \w scans'
_diffrn_radiation_monochromator graphite
_diffrn_radiation_source 'fine-focus sealed tube'
_diffrn_radiation_type CuK\a
_diffrn_radiation_wavelength 1.54178
_diffrn_reflns_av_R_equivalents 0.1142
_diffrn_reflns_av_sigmaI/netI 0.1247
_diffrn_reflns_limit_h_max 16
_diffrn_reflns_limit_h_min -16
_diffrn_reflns_limit_k_max 13
_diffrn_reflns_limit_k_min -16
_diffrn_reflns_limit_l_max 18
_diffrn_reflns_limit_l_min -22
_diffrn_reflns_number 16650
_diffrn_reflns_theta_full 50.36
_diffrn_reflns_theta_max 50.36
_diffrn_reflns_theta_min 3.32
_diffrn_standards_number 0
_exptl_absorpt_coefficient_mu 1.637
_exptl_absorpt_correction_T_max 0.7138
_exptl_absorpt_correction_T_min 0.3872
_exptl_absorpt_correction_type multi-scan
_exptl_absorpt_process_details 'SADABS (Bruker)'
_exptl_crystal_colour violet
_exptl_crystal_density_diffrn 1.261
_exptl_crystal_description block
_exptl_crystal_F_000 2457
_exptl_crystal_size_max 0.166
_exptl_crystal_size_mid 0.122
_exptl_crystal_size_min 0.072
_refine_diff_density_max 0.370
_refine_diff_density_min -0.483
_refine_diff_density_rms 0.058
_refine_ls_extinction_method none
_refine_ls_goodness_of_fit_ref 0.852
_refine_ls_hydrogen_treatment constr
_refine_ls_matrix_type full
_refine_ls_number_parameters 238
_refine_ls_number_reflns 3567
_refine_ls_number_restraints 337
_refine_ls_restrained_S_all 0.880
_refine_ls_R_factor_all 0.1321
_refine_ls_R_factor_gt 0.0856
_refine_ls_shift/su_max 0.000
_refine_ls_shift/su_mean 0.000
_refine_ls_structure_factor_coef Fsqd
_refine_ls_weighting_details 'calc w=1/[\s^2^(Fo^2^)+(0.1247P)^2^+0.0000P] where P=(Fo^2^+2Fc^2^)/3'
_refine_ls_weighting_scheme calc
_refine_ls_wR_factor_gt 0.2066
_refine_ls_wR_factor_ref 0.2249
_reflns_number_gt 1670
_reflns_number_total 3567
_reflns_threshold_expression >2sigma(I)
_cod_data_source_file ja111042f_si_003.cif
_cod_data_source_block n0194_0m
_cod_original_cell_volume 6135.5(19)
_cod_database_code 4105956

loop_
_symmetry_equiv_pos_as_xyz
'x, y, z'
'-x, -y, z'
'-x, y, -z'
'x, -y, -z'
'-x, -y, -z'
'x, y, -z'
'x, -y, z'
'-x, y, z'

loop_
_atom_site_label
_atom_site_type_symbol
_atom_site_fract_x
_atom_site_fract_y
_atom_site_fract_z
_atom_site_U_iso_or_equiv
_atom_site_adp_type
_atom_site_occupancy
_atom_site_symmetry_multiplicity
_atom_site_calc_flag
_atom_site_refinement_flags
Zn1 Zn 0.0000 0.5000 0.43536(7) 0.0591(6) Uani 1 4 d SU
Fe1 Fe 0.5000 1.0000 0.5000 0.1460(18) Uani 1 8 d SU
F1 F 0.2975(17) 0.4058(18) 0.0000 0.321(8) Uani 0.50 2 d SPDU
F2 F 0.4331(16) 0.2882(17) 0.0000 0.318(8) Uani 0.50 2 d SPDU
F3 F 0.4305(18) 0.1511(18) 0.0000 0.347(9) Uani 0.50 2 d SPDU
F4 F 0.2406(18) 0.0723(17) 0.0000 0.306(8) Uani 0.50 2 d SPDU
F5 F 0.1108(19) 0.1837(15) 0.0000 0.312(8) Uani 0.50 2 d SPDU
Cl1 Cl 0.5000 1.0000 0.3847(6) 0.158(3) Uani 0.50 4 d SPU
O1 O 0.0821(2) 0.5845(2) 0.4526(2) 0.0938(15) Uani 1 1 d U
N1 N 0.5000 0.8802(4) 0.5000 0.110(3) Uani 1 4 d SU
N2 N 0.3776(5) 1.0000 0.5000 0.111(3) Uani 1 4 d SU
C1 C 0.1103(5) 0.6093(5) 0.5000 0.073(2) Uani 1 2 d SU
C2 C 0.1691(4) 0.6693(4) 0.5000 0.081(2) Uani 1 2 d SU
C3 C 0.2001(3) 0.7010(3) 0.4449(4) 0.096(2) Uani 1 1 d U
H3A H 0.1824 0.6792 0.4076 0.116 Uiso 1 1 calc R
C4 C 0.2551(4) 0.7624(4) 0.4451(4) 0.116(2) Uani 1 1 d U
H4A H 0.2709 0.7873 0.4084 0.140 Uiso 1 1 calc R
C5 C 0.2876(5) 0.7878(5) 0.5000 0.101(3) Uani 1 2 d SU
C6 C 0.3574(4) 0.8547(4) 0.5000 0.103(2) Uani 1 2 d SU
C7 C 0.3249(4) 0.9373(4) 0.5000 0.100(2) Uani 1 2 d SU
C8 C 0.2510(4) 0.9617(4) 0.5000 0.099(3) Uani 1 2 d SU
H8A H 0.2046 0.9282 0.5000 0.119 Uiso 1 2 calc SR
C9 C 0.4341(4) 0.8316(4) 0.5000 0.102(2) Uani 1 2 d SU
C10 C 0.4559(4) 0.7446(4) 0.5000 0.107(3) Uani 1 2 d SU
H10A H 0.4207 0.6996 0.5000 0.128 Uiso 1 2 calc SR
Zn2 Zn 0.0000 0.5000 0.0000 0.248(3) Uani 1 8 d SDU
N3 N 0.0000 0.5000 0.3474(6) 0.142(4) Uani 1 4 d SDU
N4 N 0.0649(12) 0.4504(11) 0.0768(9) 0.253(5) Uani 0.50 1 d PDU
C11 C 0.0566(10) 0.5388(8) 0.3089(8) 0.156(4) Uani 0.50 1 d PDU
H11A H 0.0993 0.5640 0.3303 0.187 Uiso 0.50 1 calc PR
C12 C 0.0630(12) 0.5478(9) 0.2471(9) 0.171(5) Uani 0.50 1 d PDU
H12A H 0.1014 0.5793 0.2260 0.205 Uiso 0.50 1 calc PR
C13 C 0.0000 0.5000 0.2213(11) 0.183(5) Uani 1 4 d SDU
C14 C 0.0000 0.5000 0.1523(11) 0.204(5) Uani 1 4 d SDU
C15 C 0.0557(12) 0.4469(12) 0.1322(11) 0.235(5) Uani 0.50 1 d PDU
C16 C 0.1110(18) 0.3858(16) 0.1555(12) 0.255(6) Uani 0.50 1 d PDU
H16A H 0.1250 0.3786 0.1966 0.306 Uiso 0.50 1 calc PR
C17 C 0.1395(17) 0.3404(17) 0.1082(12) 0.265(6) Uani 0.50 1 d PDU
H17A H 0.1584 0.2865 0.1092 0.318 Uiso 0.50 1 calc PR
C18 C 0.1341(18) 0.3937(18) 0.05585(2) 0.270(5) Uani 0.50 1 d PDU
C19 C 0.143(3) 0.353(2) 0.0000 0.279(6) Uani 0.50 2 d SPDU
C20 C 0.215(3) 0.290(3) 0.0000 0.301(6) Uani 0.50 2 d SPGDU
C21 C 0.295(4) 0.3147(19) 0.0000(8) 0.311(6) Uani 0.50 2 d SPGDU
C22 C 0.356(2) 0.258(4) 0.0000(12) 0.316(6) Uani 0.50 2 d SPGDU
C23 C 0.337(3) 0.176(3) 0.0000(14) 0.319(6) Uani 0.50 2 d SPGDU
C24 C 0.257(4) 0.1520(18) 0.0000(13) 0.312(6) Uani 0.50 2 d SPGDU
C25 C 0.196(2) 0.209(4) 0.0000(8) 0.309(6) Uani 0.50 2 d SPGDU

loop_
_atom_site_aniso_label
_atom_site_aniso_U_11
_atom_site_aniso_U_22
_atom_site_aniso_U_33
_atom_site_aniso_U_23
_atom_site_aniso_U_13
_atom_site_aniso_U_12
Zn1 0.0468(8) 0.0270(8) 0.1033(14) 0.000 0.000 0.000
Fe1 0.0290(14) 0.0208(14) 0.388(6) 0.000 0.000 0.000
F1 0.320(18) 0.343(13) 0.300(19) 0.000 0.000 0.089(13)
F2 0.327(13) 0.368(17) 0.259(17) 0.000 0.000 0.095(14)
F3 0.325(14) 0.385(18) 0.332(19) 0.000 0.000 0.127(15)
F4 0.341(17) 0.336(13) 0.240(17) 0.000 0.000 0.115(13)
F5 0.324(13) 0.287(15) 0.326(18) 0.000 0.000 0.119(12)
Cl1 0.056(4) 0.077(5) 0.340(8) 0.000 0.000 0.000
O1 0.064(3) 0.057(3) 0.160(5) -0.003(3) 0.014(3) -0.029(2)
N1 0.047(4) 0.013(4) 0.268(9) 0.000 0.000 0.000
N2 0.036(4) 0.030(4) 0.266(9) 0.000 0.000 0.000
C1 0.037(4) 0.035(4) 0.148(7) 0.000 0.000 0.004(3)
C2 0.048(4) 0.038(4) 0.157(7) 0.000 0.000 0.002(3)
C3 0.069(4) 0.067(4) 0.153(6) -0.004(4) -0.006(4) -0.028(3)
C4 0.088(4) 0.079(4) 0.182(6) 0.016(4) 0.011(4) -0.041(3)
C5 0.050(4) 0.039(4) 0.213(8) 0.000 0.000 -0.028(4)
C6 0.042(3) 0.027(3) 0.241(7) 0.000 0.000 -0.001(3)
C7 0.040(3) 0.020(3) 0.238(7) 0.000 0.000 -0.005(3)
C8 0.032(3) 0.028(3) 0.238(9) 0.000 0.000 -0.007(3)
C9 0.031(3) 0.022(3) 0.253(7) 0.000 0.000 0.001(3)
C10 0.034(3) 0.019(3) 0.267(9) 0.000 0.000 0.004(3)
Zn2 0.282(6) 0.301(6) 0.162(5) 0.000 0.000 0.000
N3 0.200(11) 0.136(9) 0.089(7) 0.000 0.000 0.000
N4 0.286(11) 0.299(12) 0.175(8) -0.006(7) 0.008(7) 0.057(8)
C11 0.201(10) 0.166(10) 0.100(7) -0.006(6) 0.010(6) -0.019(7)
C12 0.218(11) 0.190(10) 0.105(7) 0.009(7) 0.011(6) -0.009(7)
C13 0.225(11) 0.208(11) 0.115(8) 0.000 0.000 0.000
C14 0.246(11) 0.240(11) 0.125(8) 0.000 0.000 0.000
C15 0.273(11) 0.278(11) 0.155(7) -0.005(7) 0.006(7) 0.042(6)
C16 0.286(12) 0.299(13) 0.181(9) -0.009(8) 0.003(9) 0.058(8)
C17 0.295(12) 0.305(13) 0.196(10) -0.014(8) 0.006(9) 0.069(9)
C18 0.299(11) 0.315(12) 0.198(9) -0.009(6) 0.015(7) 0.066(8)
C19 0.307(12) 0.320(12) 0.210(10) 0.000 0.000 0.091(10)
C20 0.317(12) 0.330(12) 0.255(10) 0.000 0.000 0.102(10)
C21 0.319(12) 0.342(12) 0.271(11) 0.000 0.000 0.103(11)
C22 0.319(12) 0.351(13) 0.278(11) 0.000 0.000 0.106(11)
C23 0.321(12) 0.349(13) 0.286(12) 0.000 0.000 0.114(11)
C24 0.323(12) 0.338(12) 0.276(12) 0.000 0.000 0.113(11)
C25 0.322(12) 0.329(12) 0.276(11) 0.000 0.000 0.109(11)

loop_
_atom_type_symbol
_atom_type_description
_atom_type_scat_dispersion_real
_atom_type_scat_dispersion_imag
_atom_type_scat_source
C C 0.0181 0.0091 'International Tables Vol C Tables 4.2.6.8 and 6.1.1.4'
H H 0.0000 0.0000 'International Tables Vol C Tables 4.2.6.8 and 6.1.1.4'
N N 0.0311 0.0180 'International Tables Vol C Tables 4.2.6.8 and 6.1.1.4'
O O 0.0492 0.0322 'International Tables Vol C Tables 4.2.6.8 and 6.1.1.4'
F F 0.0727 0.0534 'International Tables Vol C Tables 4.2.6.8 and 6.1.1.4'
Fe Fe -1.1336 3.1974 'International Tables Vol C Tables 4.2.6.8 and 6.1.1.4'
Zn Zn -1.5491 0.6778 'International Tables Vol C Tables 4.2.6.8 and 6.1.1.4'
Cl Cl 0.3639 0.7018 'International Tables Vol C Tables 4.2.6.8 and 6.1.1.4'

loop_
_geom_angle_atom_site_label_1
_geom_angle_atom_site_label_2
_geom_angle_atom_site_label_3
_geom_angle
_geom_angle_site_symmetry_1
_geom_angle_site_symmetry_3
N3 Zn1 O1 101.08(16) . 2_565
N3 Zn1 O1 101.08(16) . .
O1 Zn1 O1 157.8(3) 2_565 .
N3 Zn1 O1 101.08(16) . 7_565
O1 Zn1 O1 86.2(2) 2_565 7_565
O1 Zn1 O1 89.6(2) . 7_565
N3 Zn1 O1 101.08(16) . 8
O1 Zn1 O1 89.6(2) 2_565 8
O1 Zn1 O1 86.2(2) . 8
O1 Zn1 O1 157.8(3) 7_565 8
N3 Zn1 Zn1 180.000(1) . 5_566
O1 Zn1 Zn1 78.92(16) 2_565 5_566
O1 Zn1 Zn1 78.92(16) . 5_566
O1 Zn1 Zn1 78.92(16) 7_565 5_566
O1 Zn1 Zn1 78.92(16) 8 5_566
N1 Fe1 N1 180.000(4) 5_676 .
N1 Fe1 N2 90.000(1) 5_676 .
N1 Fe1 N2 90.000(2) . .
N1 Fe1 N2 90.000(2) 5_676 5_676
N1 Fe1 N2 90.000(1) . 5_676
N2 Fe1 N2 180.000(1) . 5_676
N1 Fe1 Cl1 90.000(1) 5_676 5_676
N1 Fe1 Cl1 90.000(1) . 5_676
N2 Fe1 Cl1 90.000(1) . 5_676
N2 Fe1 Cl1 90.000(1) 5_676 5_676
N1 Fe1 Cl1 90.000(1) 5_676 .
N1 Fe1 Cl1 90.000(1) . .
N2 Fe1 Cl1 90.000(1) . .
N2 Fe1 Cl1 90.000(1) 5_676 .
Cl1 Fe1 Cl1 180.000(4) 5_676 .
C1 O1 Zn1 131.7(6) . .
C9 N1 C9 107.1(7) . 3_656
C9 N1 Fe1 126.5(4) . .
C9 N1 Fe1 126.5(4) 3_656 .
C7 N2 C7 99.9(8) . 7_575
C7 N2 Fe1 130.1(4) . .
C7 N2 Fe1 130.1(4) 7_575 .
O1 C1 O1 118.5(9) . 6_556
O1 C1 C2 120.6(5) . .
O1 C1 C2 120.6(5) 6_556 .
C1 C2 C3 121.1(4) . 6_556
C1 C2 C3 121.1(4) . .
C3 C2 C3 117.9(8) 6_556 .
C4 C3 C2 120.9(8) . .
C4 C3 H3A 119.6 . .
C2 C3 H3A 119.6 . .
C3 C4 C5 119.0(8) . .
C3 C4 H4A 120.5 . .
C5 C4 H4A 120.5 . .
C4 C5 C4 121.2(8) . 6_556
C4 C5 C6 119.2(4) . .
C4 C5 C6 119.2(4) 6_556 .
C9 C6 C7 128.3(7) . .
C9 C6 C5 119.4(6) . .
C7 C6 C5 112.3(6) . .
C8 C7 N2 111.8(6) . .
C8 C7 C6 129.8(7) . .
N2 C7 C6 118.5(6) . .
C8 C8 C7 108.3(4) 7_575 .
C8 C8 H8A 125.9 7_575 .
C7 C8 H8A 125.9 . .
C6 C9 N1 126.7(6) . .
C6 C9 C10 120.9(6) . .
N1 C9 C10 112.4(6) . .
C10 C10 C9 104.1(4) 3_656 .
C10 C10 H10A 128.0 3_656 .
C9 C10 H10A 128.0 . .
N4 Zn2 N4 180.0(10) 3 7_565
N4 Zn2 N4 59.3(11) 3 6
N4 Zn2 N4 120.7(11) 7_565 6
N4 Zn2 N4 135.5(10) 3 .
N4 Zn2 N4 44.5(10) 7_565 .
N4 Zn2 N4 102.9(11) 6 .
N4 Zn2 N4 102.9(11) 3 8
N4 Zn2 N4 77.1(11) 7_565 8
N4 Zn2 N4 135.5(10) 6 8
N4 Zn2 N4 59.3(11) . 8
N4 Zn2 N4 44.5(10) 3 5_565
N4 Zn2 N4 135.5(10) 7_565 5_565
N4 Zn2 N4 77.1(11) 6 5_565
N4 Zn2 N4 180.0(9) . 5_565
N4 Zn2 N4 120.7(11) 8 5_565
N4 Zn2 N4 120.7(11) 3 2_565
N4 Zn2 N4 59.3(11) 7_565 2_565
N4 Zn2 N4 180.000(2) 6 2_565
N4 Zn2 N4 77.1(11) . 2_565
N4 Zn2 N4 44.5(10) 8 2_565
N4 Zn2 N4 102.9(11) 5_565 2_565
N4 Zn2 N4 77.1(11) 3 4_565
N4 Zn2 N4 102.9(11) 7_565 4_565
N4 Zn2 N4 44.5(10) 6 4_565
N4 Zn2 N4 120.7(11) . 4_565
N4 Zn2 N4 180.0(10) 8 4_565
N4 Zn2 N4 59.3(11) 5_565 4_565
N4 Zn2 N4 135.5(10) 2_565 4_565
C11 N3 C11 53.9(11) 2_565 8
C11 N3 C11 106.3(18) 2_565 .
C11 N3 C11 82.6(15) 8 .
C11 N3 C11 82.6(15) 2_565 7_565
C11 N3 C11 106.3(18) 8 7_565
C11 N3 C11 53.9(11) . 7_565
C11 N3 Zn1 126.8(9) 2_565 .
C11 N3 Zn1 126.8(9) 8 .
C11 N3 Zn1 126.8(9) . .
C11 N3 Zn1 126.8(9) 7_565 .
C15 N4 C18 111.0(16) . .
C15 N4 N4 92.7(13) . 7_565
C18 N4 N4 127.2(13) . 7_565
C15 N4 Zn2 137.1(19) . .
C18 N4 Zn2 111.1(12) . .
N4 N4 Zn2 67.7(5) 7_565 .
C12 C11 N3 133.9(18) . .
C12 C11 C12 52.5(11) . 7_565
N3 C11 C12 96.9(11) . 7_565
C12 C11 H11A 113.1 . .
N3 C11 H11A 113.1 . .
C12 C11 H11A 128.6 7_565 .
C11 C12 C13 106(2) . .
C11 C12 C11 40.1(9) . 7_565
C13 C12 C11 80.5(15) . 7_565
C11 C12 H12A 126.9 . .
C13 C12 H12A 126.9 . .
C11 C12 H12A 140.8 7_565 .
C12 C13 C12 133(3) . 2_565
C12 C13 C12 67.4(14) . 7_565
C12 C13 C12 93.8(17) 2_565 7_565
C12 C13 C12 93.8(17) . 8
C12 C13 C12 67.4(14) 2_565 8
C12 C13 C12 133(3) 7_565 8
C12 C13 C14 113.5(14) . .
C12 C13 C14 113.5(14) 2_565 .
C12 C13 C14 113.5(14) 7_565 .
C12 C13 C14 113.5(14) 8 .
C15 C14 C15 142(3) 8 7_565
C15 C14 C15 86.2(14) 8 .
C15 C14 C15 81.4(16) 7_565 .
C15 C14 C15 81.4(16) 8 2_565
C15 C14 C15 86.2(14) 7_565 2_565
C15 C14 C15 142(3) . 2_565
C15 C14 C13 109.1(17) 8 .
C15 C14 C13 109.1(17) 7_565 .
C15 C14 C13 109.1(17) . .
C15 C14 C13 109.1(17) 2_565 .
N4 C15 C14 112(3) . .
N4 C15 C16 108(2) . .
C14 C15 C16 140(3) . .
N4 C15 C15 87.3(13) . 7_565
C14 C15 C15 49.3(8) . 7_565
C16 C15 C15 134.0(10) . 7_565
N4 C15 C15 97.1(14) . 8
C14 C15 C15 46.9(7) . 8
C16 C15 C15 128.9(12) . 8
C15 C15 C15 90.000(1) 7_565 8
C17 C16 C15 109(2) . .
C17 C16 H16A 125.4 . .
C15 C16 H16A 125.4 . .
C16 C17 C18 105(2) . .
C16 C17 H17A 127.7 . .
C18 C17 H17A 127.7 . .
C19 C18 C17 114(3) . .
C19 C18 N4 128(2) . .
C17 C18 N4 100.1(16) . .
C18 C19 C18 122(3) . 6
C18 C19 C20 113(2) . .
C18 C19 C20 113(2) 6 .
C21 C20 C25 120.0 . .
C21 C20 C19 122(5) . .
C25 C20 C19 118(5) . .
C20 C21 C22 120.0 . .
C20 C21 F1 108(5) . .
C22 C21 F1 132(5) . .
F2 C22 C23 125(6) . .
F2 C22 C21 115(6) . .
C23 C22 C21 120.0 . .
C22 C23 C24 120.0 . .
C22 C23 F3 92(5) . .
C24 C23 F3 148(5) . .
F4 C24 C25 121(6) . .
F4 C24 C23 119(6) . .
C25 C24 C23 120.0 . .
C24 C25 C20 120.0 . .
C24 C25 F5 120(5) . .
C20 C25 F5 120(5) . .

loop_
_geom_bond_atom_site_label_1
_geom_bond_atom_site_label_2
_geom_bond_distance
_geom_bond_site_symmetry_2
Zn1 N3 1.952(14) .
Zn1 O1 1.996(3) 2_565
Zn1 O1 1.996(3) .
Zn1 O1 1.996(3) 7_565
Zn1 O1 1.996(3) 8
Zn1 Zn1 2.869(3) 5_566
Fe1 N1 1.993(7) 5_676
Fe1 N1 1.993(7) .
Fe1 N2 2.033(8) .
Fe1 N2 2.033(8) 5_676
Fe1 Cl1 2.558(13) 5_676
Fe1 Cl1 2.558(13) .
F1 C21 1.52(4) .
F2 C22 1.37(4) .
F3 C23 1.60(5) .
F4 C24 1.36(3) .
F5 C25 1.48(4) .
O1 C1 1.223(5) .
N1 C9 1.362(8) .
N1 C9 1.362(8) 3_656
N2 C7 1.363(8) .
N2 C7 1.363(8) 7_575
C1 O1 1.223(5) 6_556
C1 C2 1.397(12) .
C2 C3 1.428(7) 6_556
C2 C3 1.428(7) .
C3 C4 1.370(7) .
C3 H3A 0.9500 .
C4 C5 1.400(8) .
C4 H4A 0.9500 .
C5 C4 1.400(8) 6_556
C5 C6 1.607(10) .
C6 C9 1.330(9) .
C6 C7 1.477(9) .
C7 C8 1.293(9) .
C8 C8 1.275(13) 7_575
C8 H8A 0.9500 .
C9 C10 1.493(9) .
C10 C10 1.466(14) 3_656
C10 H10A 0.9500 .
Zn2 N4 2.180(18) 3
Zn2 N4 2.180(18) 7_565
Zn2 N4 2.180(18) 6
Zn2 N4 2.180(18) .
Zn2 N4 2.180(18) 8
Zn2 N4 2.180(18) 5_565
Zn2 N4 2.180(18) 2_565
Zn2 N4 2.180(18) 4_565
N3 C11 1.426(15) 2_565
N3 C11 1.426(15) 8
N3 C11 1.426(15) .
N3 C11 1.426(15) 7_565
N4 C15 1.24(2) .
N4 C18 1.56(2) .
N4 N4 1.65(4) 7_565
C11 C12 1.38(2) .
C11 C12 1.99(2) 7_565
C11 H11A 0.9500 .
C12 C13 1.434(17) .
C12 C11 1.99(2) 7_565
C12 H12A 0.9500 .
C13 C12 1.434(17) 2_565
C13 C12 1.434(17) 7_565
C13 C12 1.434(17) 8
C13 C14 1.53(3) .
C14 C15 1.35(2) 8
C14 C15 1.35(2) 7_565
C14 C15 1.35(2) .
C14 C15 1.35(2) 2_565
C15 C16 1.46(3) .
C15 C15 1.77(4) 7_565
C15 C15 1.85(4) 8
C16 C17 1.38(3) .
C16 H16A 0.9500 .
C17 C18 1.46(3) .
C17 H17A 0.9500 .
C18 C19 1.42(2) .
C19 C18 1.42(2) 6
C19 C20 1.60(3) .
C20 C21 1.3900 .
C20 C25 1.3900 .
C21 C22 1.3900 .
C22 C23 1.3900 .
C23 C24 1.3900 .
C24 C25 1.3900 .

loop_
_geom_torsion_atom_site_label_1
_geom_torsion_atom_site_label_2
_geom_torsion_atom_site_label_3
_geom_torsion_atom_site_label_4
_geom_torsion
_geom_torsion_site_symmetry_1
_geom_torsion_site_symmetry_4
N3 Zn1 O1 C1 -176.9(6) . .
O1 Zn1 O1 C1 3.1(6) 2_565 .
O1 Zn1 O1 C1 -75.7(7) 7_565 .
O1 Zn1 O1 C1 82.5(7) 8 .
Zn1 Zn1 O1 C1 3.1(6) 5_566 .
N1 Fe1 N1 C9 0(100) 5_676 .
N2 Fe1 N1 C9 0.0 . .
N2 Fe1 N1 C9 180.0 5_676 .
Cl1 Fe1 N1 C9 90.0 5_676 .
Cl1 Fe1 N1 C9 -90.0 . .
N1 Fe1 N1 C9 180(100) 5_676 3_656
N2 Fe1 N1 C9 180.0 . 3_656
N2 Fe1 N1 C9 0.0 5_676 3_656
Cl1 Fe1 N1 C9 -90.0 5_676 3_656
Cl1 Fe1 N1 C9 90.0 . 3_656
N1 Fe1 N2 C7 180.0 5_676 .
N1 Fe1 N2 C7 0.0 . .
N2 Fe1 N2 C7 0(100) 5_676 .
Cl1 Fe1 N2 C7 -90.0 5_676 .
Cl1 Fe1 N2 C7 90.0 . .
N1 Fe1 N2 C7 0.0 5_676 7_575
N1 Fe1 N2 C7 180.0 . 7_575
N2 Fe1 N2 C7 0.0 5_676 7_575
Cl1 Fe1 N2 C7 90.0 5_676 7_575
Cl1 Fe1 N2 C7 -90.0 . 7_575
Zn1 O1 C1 O1 -6.0(12) . 6_556
Zn1 O1 C1 C2 179.0(4) . .
O1 C1 C2 C3 177.5(6) . 6_556
O1 C1 C2 C3 2.6(11) 6_556 6_556
O1 C1 C2 C3 -2.6(11) . .
O1 C1 C2 C3 -177.5(6) 6_556 .
C1 C2 C3 C4 177.0(6) . .
C3 C2 C3 C4 -3.0(11) 6_556 .
C2 C3 C4 C5 7.2(10) . .
C3 C4 C5 C4 -11.5(13) . 6_556
C3 C4 C5 C6 175.0(6) . .
C4 C5 C6 C9 -93.2(7) . .
C4 C5 C6 C9 93.2(7) 6_556 .
C4 C5 C6 C7 86.8(7) . .
C4 C5 C6 C7 -86.8(7) 6_556 .
C7 N2 C7 C8 0.0 7_575 .
Fe1 N2 C7 C8 180.0 . .
C7 N2 C7 C6 180.0 7_575 .
Fe1 N2 C7 C6 0.0 . .
C9 C6 C7 C8 180.0 . .
C5 C6 C7 C8 0.0 . .
C9 C6 C7 N2 0.0 . .
C5 C6 C7 N2 180.0 . .
N2 C7 C8 C8 0.0 . 7_575
C6 C7 C8 C8 180.0 . 7_575
C7 C6 C9 N1 0.0 . .
C5 C6 C9 N1 180.0 . .
C7 C6 C9 C10 180.0 . .
C5 C6 C9 C10 0.0 . .
C9 N1 C9 C6 180.0 3_656 .
Fe1 N1 C9 C6 0.0 . .
C9 N1 C9 C10 0.0 3_656 .
Fe1 N1 C9 C10 180.0 . .
C6 C9 C10 C10 180.0 . 3_656
N1 C9 C10 C10 0.0 . 3_656
O1 Zn1 N3 C11 11.4(7) 2_565 2_565
O1 Zn1 N3 C11 -168.6(7) . 2_565
O1 Zn1 N3 C11 99.7(7) 7_565 2_565
O1 Zn1 N3 C11 -80.3(7) 8 2_565
Zn1 Zn1 N3 C11 -124(100) 5_566 2_565
O1 Zn1 N3 C11 80.3(7) 2_565 8
O1 Zn1 N3 C11 -99.7(7) . 8
O1 Zn1 N3 C11 168.6(7) 7_565 8
O1 Zn1 N3 C11 -11.4(7) 8 8
Zn1 Zn1 N3 C11 -56(100) 5_566 8
O1 Zn1 N3 C11 -168.6(7) 2_565 .
O1 Zn1 N3 C11 11.4(7) . .
O1 Zn1 N3 C11 -80.3(7) 7_565 .
O1 Zn1 N3 C11 99.7(7) 8 .
Zn1 Zn1 N3 C11 56(100) 5_566 .
O1 Zn1 N3 C11 -99.7(7) 2_565 7_565
O1 Zn1 N3 C11 80.3(7) . 7_565
O1 Zn1 N3 C11 -11.4(7) 7_565 7_565
O1 Zn1 N3 C11 168.6(7) 8 7_565
Zn1 Zn1 N3 C11 124(100) 5_566 7_565
N4 Zn2 N4 C15 -111(2) 3 .
N4 Zn2 N4 C15 69(2) 7_565 .
N4 Zn2 N4 C15 -170.6(16) 6 .
N4 Zn2 N4 C15 -35(2) 8 .
N4 Zn2 N4 C15 -89(100) 5_565 .
N4 Zn2 N4 C15 9.4(16) 2_565 .
N4 Zn2 N4 C15 145(2) 4_565 .
N4 Zn2 N4 C18 57.1(15) 3 .
N4 Zn2 N4 C18 -122.9(15) 7_565 .
N4 Zn2 N4 C18 -2(2) 6 .
N4 Zn2 N4 C18 133.6(15) 8 .
N4 Zn2 N4 C18 79(100) 5_565 .
N4 Zn2 N4 C18 178(2) 2_565 .
N4 Zn2 N4 C18 -46.4(15) 4_565 .
N4 Zn2 N4 N4 180.0 3 7_565
N4 Zn2 N4 N4 120.9(8) 6 7_565
N4 Zn2 N4 N4 -103.5(4) 8 7_565
N4 Zn2 N4 N4 -158(100) 5_565 7_565
N4 Zn2 N4 N4 -59.1(8) 2_565 7_565
N4 Zn2 N4 N4 76.5(4) 4_565 7_565
C11 N3 C11 C12 3.6(11) 2_565 .
C11 N3 C11 C12 -45.2(18) 8 .
C11 N3 C11 C12 71.3(16) 7_565 .
Zn1 N3 C11 C12 -176.4(11) . .
C11 N3 C11 C12 -39.1(7) 2_565 7_565
C11 N3 C11 C12 -88.0(9) 8 7_565
C11 N3 C11 C12 28.5(11) 7_565 7_565
Zn1 N3 C11 C12 140.9(7) . 7_565
N3 C11 C12 C13 -5.9(19) . .
C12 C11 C12 C13 52.2(9) 7_565 .
N3 C11 C12 C11 -58.1(13) . 7_565
C12 C11 C12 C11 0.000(7) 7_565 7_565
C11 C12 C13 C12 2.4(8) . 2_565
C11 C12 C13 C12 33.5(5) 7_565 2_565
C11 C12 C13 C12 -70.7(14) . 7_565
C11 C12 C13 C12 -39.6(12) 7_565 7_565
C11 C12 C13 C12 64.6(17) . 8
C11 C12 C13 C12 95.7(14) 7_565 8
C11 C12 C13 C14 -177.6(8) . .
C11 C12 C13 C14 -146.5(5) 7_565 .
C12 C13 C14 C15 173.5(9) . 8
C12 C13 C14 C15 -6.5(9) 2_565 8
C12 C13 C14 C15 99.1(9) 7_565 8
C12 C13 C14 C15 -80.9(9) 8 8
C12 C13 C14 C15 -6.5(9) . 7_565
C12 C13 C14 C15 173.5(9) 2_565 7_565
C12 C13 C14 C15 -80.9(9) 7_565 7_565
C12 C13 C14 C15 99.1(9) 8 7_565
C12 C13 C14 C15 80.9(9) . .
C12 C13 C14 C15 -99.1(9) 2_565 .
C12 C13 C14 C15 6.5(9) 7_565 .
C12 C13 C14 C15 -173.5(9) 8 .
C12 C13 C14 C15 -99.1(9) . 2_565
C12 C13 C14 C15 80.9(9) 2_565 2_565
C12 C13 C14 C15 -173.5(9) 7_565 2_565
C12 C13 C14 C15 6.5(9) 8 2_565
C18 N4 C15 C14 175.4(15) . .
N4 N4 C15 C14 43.6(10) 7_565 .
Zn2 N4 C15 C14 -16(3) . .
C18 N4 C15 C16 -4(2) . .
N4 N4 C15 C16 -135.7(11) 7_565 .
Zn2 N4 C15 C16 164.8(18) . .
C18 N4 C15 C15 131.8(17) . 7_565
N4 N4 C15 C15 0.000(3) 7_565 7_565
Zn2 N4 C15 C15 -59.6(18) . 7_565
C18 N4 C15 C15 -138.5(17) . 8
N4 N4 C15 C15 89.67(16) 7_565 8
Zn2 N4 C15 C15 30(2) . 8
C15 C14 C15 N4 78(2) 8 .
C15 C14 C15 N4 -65(2) 7_565 .
C15 C14 C15 N4 7.4(12) 2_565 .
C13 C14 C15 N4 -172.6(12) . .
C15 C14 C15 C16 -103(2) 8 .
C15 C14 C15 C16 114(2) 7_565 .
C15 C14 C15 C16 -173.8(19) 2_565 .
C13 C14 C15 C16 6.2(19) . .
C15 C14 C15 C15 144(3) 8 7_565
C15 C14 C15 C15 72.6(14) 2_565 7_565
C13 C14 C15 C15 -107.4(14) . 7_565
C15 C14 C15 C15 -144(3) 7_565 8
C15 C14 C15 C15 -71.0(16) 2_565 8
C13 C14 C15 C15 109.0(16) . 8
N4 C15 C16 C17 -14(2) . .
C14 C15 C16 C17 166.9(19) . .
C15 C15 C16 C17 -118(2) 7_565 .
C15 C15 C16 C17 101(2) 8 .
C15 C16 C17 C18 26(3) . .
C16 C17 C18 C19 -166(3) . .
C16 C17 C18 N4 -26(3) . .
C15 N4 C18 C19 150(3) . .
N4 N4 C18 C19 -99(4) 7_565 .
Zn2 N4 C18 C19 -21(4) . .
C15 N4 C18 C17 19(3) . .
N4 N4 C18 C17 129.7(18) 7_565 .
Zn2 N4 C18 C17 -152.8(17) . .
C17 C18 C19 C18 176(3) . 6
N4 C18 C19 C18 50(7) . 6
C17 C18 C19 C20 -45(5) . .
N4 C18 C19 C20 -171(3) . .
C18 C19 C20 C21 -72(3) . .
C18 C19 C20 C21 72(3) 6 .
C18 C19 C20 C25 108(3) . .
C18 C19 C20 C25 -108(3) 6 .
C25 C20 C21 C22 0.0 . .
C19 C20 C21 C22 180.0(8) . .
C25 C20 C21 F1 180.0(12) . .
C19 C20 C21 F1 0.0(14) . .
C20 C21 C22 F2 180.0(19) . .
F1 C21 C22 F2 0.0(16) . .
C20 C21 C22 C23 0.0 . .
F1 C21 C22 C23 180.0(16) . .
F2 C22 C23 C24 180(2) . .
C21 C22 C23 C24 0.0 . .
F2 C22 C23 F3 0.0(13) . .
C21 C22 C23 F3 180.0(17) . .
C22 C23 C24 F4 180(2) . .
F3 C23 C24 F4 0(3) . .
C22 C23 C24 C25 0.0 . .
F3 C23 C24 C25 180(3) . .
F4 C24 C25 C20 180(2) . .
C23 C24 C25 C20 0.0 . .
F4 C24 C25 F5 0.0(16) . .
C23 C24 C25 F5 180.0(15) . .
C21 C20 C25 C24 0.0 . .
C19 C20 C25 C24 180.0(7) . .
C21 C20 C25 F5 180.0(15) . .
C19 C20 C25 F5 0.0(16) . .
